data_7159545
loop_
_publ_author_name
'Komogortsev, Andrey N.'
'Lichitskii, Boris V.'
'Melekhina, Valeriya G.'

_publ_section_title
;
 1,1'-Carbonyldiimidazole-mediated transformation of allomaltol containing
 hydrazides into substituted 3-acetyltetronic acids.
;
_journal_issue 35
_journal_name_full 'Organic &amp; biomolecular chemistry'
_journal_page_first 7224
_journal_page_last 7230
_journal_paper_doi 10.1039/d3ob01136d
_journal_volume 21
_journal_year 2023
_chemical_formula_moiety 'C23 H24 N4 O6, C7 H8'
_chemical_formula_sum 'C30 H32 N4 O6'
_chemical_formula_weight 544.59
_space_group_crystal_system monoclinic
_space_group_IT_number 14
_space_group_name_Hall '-P 2yn'
_space_group_name_H-M_alt 'P 1 21/n 1'
_atom_sites_solution_hydrogens mixed
_atom_sites_solution_primary dual
_atom_sites_solution_secondary difmap
_audit_creation_date 2022-11-30
_audit_creation_method
;
Olex2 1.5
(compiled 2022.04.07 svn.rca3783a0 for OlexSys, GUI svn.r6498)
;
_audit_update_record
;
2023-06-15 deposited with the CCDC.	2023-08-22 downloaded from the CCDC.
;
_cell_angle_alpha 90
_cell_angle_beta 110.0334(14)
_cell_angle_gamma 90
_cell_formula_units_Z 4
_cell_length_a 19.3210(2)
_cell_length_b 7.16745(8)
_cell_length_c 20.9490(3)
_cell_measurement_reflns_used 15608
_cell_measurement_temperature 100.0(2)
_cell_measurement_theta_max 77.3470
_cell_measurement_theta_min 3.8160
_cell_volume 2725.53(6)
_computing_cell_refinement 'CrysAlisPro 1.171.42.72a (Rigaku OD, 2022)'
_computing_data_collection 'CrysAlisPro 1.171.42.72a (Rigaku OD, 2022)'
_computing_data_reduction 'CrysAlisPro 1.171.42.72a (Rigaku OD, 2022)'
_computing_molecular_graphics 'Olex2 1.5 (Dolomanov et al., 2009)'
_computing_publication_material 'Olex2 1.5 (Dolomanov et al., 2009)'
_computing_structure_refinement 'XL  (Sheldrick, 2008)'
_computing_structure_solution 'SHELXT 2014/5 (Sheldrick, 2014)'
_diffrn_ambient_temperature 100.00
_diffrn_detector_area_resol_mean 10.0000
_diffrn_detector_type HyPix
_diffrn_measured_fraction_theta_full 1.000
_diffrn_measured_fraction_theta_max 0.993
_diffrn_measurement_details
;
List of Runs (angles in degrees, time in seconds):

  # Type    Start    End  Width  t~exp~   \w     \q     \k     \f   Frames
#--------------------------------------------------------------------------
  1  \w    -46.00  23.00   0.50    5.50    --  -48.67  41.00-132.00  138
  2  \w   -120.00 -38.00   0.50    5.50    --  -48.67 -41.00  74.00  164
  3  \w     11.00  36.00   0.50    5.50    --   48.67 -41.00  74.00   50
  4  \w     52.00  80.00   0.50    5.50    --   48.67  41.00-132.00   56
  5  \w    -46.00 -21.00   0.50   22.00    --  -86.25  41.00-132.00   50
  6  \w   -126.00 -90.00   0.50   22.00    --  -86.25 -41.00  74.00   72
  7  \w     99.00 142.00   0.50   22.00    --  107.75  41.00-132.00   86
  8  \w    -14.00  26.00   0.50    5.50    --  -48.67  19.00   0.00   80
  9  \w   -105.00 -74.00   0.50    5.50    --  -48.67-125.00-150.00   62
 10  \w    -21.00  25.00   0.50    5.50    --   48.67 -19.00 -30.00   92
 11  \w    -44.00 -19.00   0.50   22.00    --  -86.25  45.00  60.00   50
 12  \w    120.00 163.00   0.50   22.00    --  107.75  15.00 -30.00   86
 13  \w     38.00  63.00   0.50   22.00    --  107.75 -77.00-120.00   50
 14  \w     39.00  64.00   0.50   22.00    --  107.75 -61.00 -30.00   50
 15  \w    126.00 156.00   0.50   22.00    --  107.75  30.00-180.00   60
 16  \w     40.00  71.00   0.50   22.00    --  107.75 -61.00-180.00   62
 17  \w     47.00  73.00   0.50   22.00    --  107.75-125.00   0.00   52
 18  \w    110.00 137.00   0.50   22.00    --  107.75  45.00-120.00   54
 19  \w    144.00 175.00   0.50   22.00    --  107.75  45.00-120.00   62
 20  \w     39.00  98.00   0.50   22.00    --  107.75 -98.00  35.98  118
 21  \w     40.00 105.00   0.50   22.00    --  107.75 -77.00 120.00  130
 22  \w    117.00 143.00   0.50   22.00    --  107.75 107.00-170.22   52
 23  \w     97.00 125.00   0.50   22.00    --  107.75  30.00   0.00   56
 24  \w     91.00 127.00   0.50   22.00    --  107.75  77.00  30.00   72
 25  \w    133.00 159.00   0.50   22.00    --  107.75  30.00   0.00   52
 26  \w     41.00 102.00   0.50   22.00    --  107.75 -95.00 120.00  122
 27  \w     57.00 105.00   0.50   22.00    --  107.75-103.00  84.50   96
 28  \w    101.00 127.00   0.50   22.00    --  107.75  61.00-150.00   52
 29  \w    139.00 165.00   0.50   22.00    --  107.75  61.00-150.00   52
 30  \w     54.00  80.00   0.50   22.00    --  107.75-125.00 120.00   52
 31  \w     68.00 104.00   0.50   22.00    --  107.75-125.00 -90.00   72
 32  \w    146.00 171.00   0.50   22.00    --  107.75  61.00-180.00   50
 33  \w     36.00  61.00   0.50   22.00    --  107.75 -61.00 120.00   50
 34  \w     42.00  72.00   0.50   22.00    --  107.75-125.00  30.00   60
 35  \w     82.00 107.00   0.50   22.00    --  107.75-125.00  30.00   50
 36  \w    103.00 132.00   0.50   22.00    --  107.75  30.00  60.00   58
 37  \w    142.00 168.00   0.50   22.00    --  107.75  30.00  60.00   52
 38  \w     93.00 119.00   0.50   22.00    --  107.75  61.00-180.00   52
 39  \w     67.00 114.00   0.50   22.00    --  107.75-143.00 -28.98   94
 40  \w     69.00  98.00   0.50   22.00    --  107.75 -77.00-120.00   58
 41  \w    138.00 164.00   0.50   22.00    --  107.75  77.00  30.00   52
 42  \w     95.00 134.00   0.50   22.00    --  107.75  61.00 150.00   78
 43  \w     98.00 136.00   0.50   22.00    --  107.75  15.00   0.00   76
 44  \w    145.00 178.00   0.50   22.00    --  107.75  15.00   0.00   66
 45  \w     39.00  94.00   0.50   22.00    --  107.75 -77.00 -60.00  110
 46  \w     37.00  62.00   0.50   22.00    --  107.75 -77.00  90.00   50
 47  \w     37.00  62.00   0.50   22.00    --  107.75 -77.00   0.00   50
 48  \w     78.00 104.00   0.50   22.00    --  107.75 -77.00   0.00   52
 49  \w     49.00  74.00   0.50   22.00    --  107.75 -95.00-180.00   50
 50  \w     40.00  80.00   0.50   22.00    --  107.75 -95.00 150.00   80
 51  \w    115.00 141.00   0.50   22.00    --  107.75 122.00-133.21   52
 52  \w    117.00 143.00   0.50   22.00    --  107.75  45.00-150.00   52
 53  \w    135.00 178.00   0.50   22.00    --  107.75  30.00 -90.00   86
 54  \w    139.00 175.00   0.50   22.00    --  107.75 125.00   0.00   72
 55  \w     95.00 121.00   0.50   22.00    --  107.75 -88.00 -74.45   52
 56  \w     37.00  68.00   0.50   22.00    --  107.75 -61.00 -60.00   62
;
_diffrn_measurement_device 'four-circle diffractometer'
_diffrn_measurement_device_type 'XtaLAB Synergy, Dualflex, HyPix'
_diffrn_measurement_method '\w scans'
_diffrn_radiation_type CuK\a
_diffrn_radiation_wavelength 1.54184
_diffrn_reflns_av_R_equivalents 0.0450
_diffrn_reflns_av_unetI/netI 0.0346
_diffrn_reflns_Laue_measured_fraction_full 1.000
_diffrn_reflns_Laue_measured_fraction_max 0.993
_diffrn_reflns_limit_h_max 24
_diffrn_reflns_limit_h_min -24
_diffrn_reflns_limit_k_max 9
_diffrn_reflns_limit_k_min -7
_diffrn_reflns_limit_l_max 26
_diffrn_reflns_limit_l_min -26
_diffrn_reflns_number 33634
_diffrn_reflns_point_group_measured_fraction_full 1.000
_diffrn_reflns_point_group_measured_fraction_max 0.993
_diffrn_reflns_theta_full 67.684
_diffrn_reflns_theta_max 77.833
_diffrn_reflns_theta_min 2.687
_exptl_absorpt_coefficient_mu 0.768
_exptl_absorpt_correction_T_max 1.00000
_exptl_absorpt_correction_T_min 0.66569
_exptl_absorpt_correction_type multi-scan
_exptl_absorpt_process_details
;
CrysAlisPro 1.171.42.72a (Rigaku Oxford Diffraction, 2022)
Empirical absorption correction using spherical harmonics,
implemented in SCALE3 ABSPACK scaling algorithm.
;
_exptl_crystal_colour colourless
_exptl_crystal_colour_primary colourless
_exptl_crystal_density_diffrn 1.327
_exptl_crystal_density_method 'not measured'
_exptl_crystal_description needle
_exptl_crystal_F_000 1152
_exptl_crystal_size_max 0.16
_exptl_crystal_size_mid 0.04
_exptl_crystal_size_min 0.02
_refine_diff_density_max 0.416
_refine_diff_density_min -0.241
_refine_diff_density_rms 0.049
_refine_ls_extinction_method none
_refine_ls_goodness_of_fit_ref 1.054
_refine_ls_hydrogen_treatment mixed
_refine_ls_matrix_type full
_refine_ls_number_parameters 367
_refine_ls_number_reflns 5757
_refine_ls_number_restraints 0
_refine_ls_restrained_S_all 1.054
_refine_ls_R_factor_all 0.0481
_refine_ls_R_factor_gt 0.0413
_refine_ls_shift/su_max 0.000
_refine_ls_shift/su_mean 0.000
_refine_ls_structure_factor_coef Fsqd
_refine_ls_weighting_details 'w=1/[\s^2^(Fo^2^)+(0.0513P)^2^+1.3167P] where P=(Fo^2^+2Fc^2^)/3'
_refine_ls_weighting_scheme calc
_refine_ls_wR_factor_gt 0.1061
_refine_ls_wR_factor_ref 0.1108
_reflns_Friedel_coverage 0.000
_reflns_number_gt 4980
_reflns_number_total 5757
_reflns_threshold_expression 'I > 2\s(I)'
_cod_data_source_file d3ob01136d2.cif
_cod_data_source_block kjoket5m
_cod_depositor_comments 'Adding full bibliography for 7159539--7159545.cif.'
_cod_database_code 7159545
_shelx_shelxl_version_number 2017/1
_shelx_space_group_comment
;
The symmetry employed for this shelxl refinement is uniquely defined
by the following loop, which should always be used as a source of
symmetry information in preference to the above space-group names.
They are only intended as comments.
;
_shelx_estimated_absorpt_t_max 0.985
_shelx_estimated_absorpt_t_min 0.887
_olex2_refinement_description
;
1. Fixed Uiso
 At 1.2 times of:
  All C(H) groups, All C(H,H) groups
 At 1.5 times of:
  All C(H,H,H) groups
2.a Ternary CH refined with riding coordinates:
 C2(H2A)
2.b Secondary CH2 refined with riding coordinates:
 C12(H12A,H12B), C14(H14A,H14B), C15(H15A,H15B), C16(H16A,H16B), C17(H17A,H17B)
2.c Aromatic/amide H refined with riding coordinates:
 C4(H4), C8(H8), C9(H9), C10(H10), C19(H19), C20(H20), C21(H21), C22(H22),
 C23(H23), C24(H24), C25(H25), C26(H26), C27(H27), C28(H28)
2.d Idealised Me refined as rotating group:
 C6(H6A,H6B,H6C), C30(H30A,H30B,H30C)
;
_olex2_submission_special_instructions 'No special instructions were received'
_oxdiff_exptl_absorpt_empirical_details
;
Empirical correction (ABSPACK) includes:
- Absorption correction using spherical harmonics
- Frame scaling
;

loop_
_space_group_symop_operation_xyz
'x, y, z'
'-x+1/2, y+1/2, -z+1/2'
'-x, -y, -z'
'x-1/2, -y-1/2, z-1/2'

loop_
_atom_site_label
_atom_site_type_symbol
_atom_site_fract_x
_atom_site_fract_y
_atom_site_fract_z
_atom_site_U_iso_or_equiv
_atom_site_adp_type
_atom_site_occupancy
_atom_site_site_symmetry_order
_atom_site_calc_flag
_atom_site_refinement_flags_posn
_atom_site_refinement_flags_adp
_atom_site_refinement_flags_occupancy
_atom_site_disorder_assembly
_atom_site_disorder_group
O1 O 0.48301(5) 0.21431(13) 0.19493(4) 0.0185(2) Uani 1 1 d . . . . .
O2 O 0.59311(5) 0.09422(14) 0.39339(5) 0.0249(2) Uani 1 1 d . . . . .
O3 O 0.46233(5) 0.27018(13) 0.36063(4) 0.0183(2) Uani 1 1 d . . . . .
O4 O 0.43486(6) 0.00512(14) 0.40669(5) 0.0263(2) Uani 1 1 d . . . . .
O5 O 0.44495(6) 0.78263(14) 0.23266(5) 0.0263(2) Uani 1 1 d . . . . .
O6 O 0.21984(5) 0.16896(15) 0.16779(5) 0.0255(2) Uani 1 1 d . . . . .
N1 N 0.48057(6) 0.47961(15) 0.26166(5) 0.0169(2) Uani 1 1 d . . . . .
N2 N 0.55144(6) 0.51196(16) 0.30753(6) 0.0181(2) Uani 1 1 d . . . . .
H2 H 0.5530(10) 0.558(3) 0.3466(10) 0.032(5) Uiso 1 1 d . . . . .
N3 N 0.42519(6) 0.29466(17) 0.45013(5) 0.0200(2) Uani 1 1 d . . . . .
N4 N 0.40950(7) 0.3851(2) 0.54518(6) 0.0281(3) Uani 1 1 d . . . . .
C1 C 0.45425(7) 0.29198(18) 0.24485(6) 0.0164(3) Uani 1 1 d . . . . .
C2 C 0.47771(7) 0.16721(18) 0.30819(6) 0.0170(3) Uani 1 1 d . . . . .
H2A H 0.447520 0.050516 0.298290 0.020 Uiso 1 1 calc R U . . .
C3 C 0.55964(7) 0.11557(19) 0.33256(7) 0.0200(3) Uani 1 1 d . . . . .
C4 C 0.58888(7) 0.08289(19) 0.27907(7) 0.0216(3) Uani 1 1 d . . . . .
H4 H 0.636448 0.029336 0.289462 0.026 Uiso 1 1 calc R U . . .
C5 C 0.54959(7) 0.12733(19) 0.21452(7) 0.0197(3) Uani 1 1 d . . . . .
C6 C 0.57151(8) 0.0864(2) 0.15445(7) 0.0259(3) Uani 1 1 d . . . . .
H6A H 0.536285 -0.001232 0.124398 0.039 Uiso 1 1 calc R U . . .
H6B H 0.620876 0.031014 0.169606 0.039 Uiso 1 1 calc R U . . .
H6C H 0.571824 0.202387 0.129790 0.039 Uiso 1 1 calc R U . . .
C7 C 0.44113(7) 0.1713(2) 0.40478(6) 0.0198(3) Uani 1 1 d . . . . .
C8 C 0.42038(8) 0.2415(2) 0.51167(7) 0.0252(3) Uani 1 1 d . . . . .
H8 H 0.424456 0.116475 0.527592 0.030 Uiso 1 1 calc R U . . .
C9 C 0.40648(7) 0.5397(2) 0.50406(7) 0.0250(3) Uani 1 1 d . . . . .
H9 H 0.398248 0.664167 0.515275 0.030 Uiso 1 1 calc R U . . .
C10 C 0.41689(7) 0.4879(2) 0.44599(7) 0.0217(3) Uani 1 1 d . . . . .
H10 H 0.418260 0.566611 0.409953 0.026 Uiso 1 1 calc R U . . .
C11 C 0.43324(7) 0.61614(19) 0.22583(7) 0.0193(3) Uani 1 1 d . . . . .
C12 C 0.36707(7) 0.51689(19) 0.17732(7) 0.0203(3) Uani 1 1 d . . . . .
H12A H 0.369991 0.512831 0.131078 0.024 Uiso 1 1 calc R U . . .
H12B H 0.320937 0.580949 0.175207 0.024 Uiso 1 1 calc R U . . .
C13 C 0.36966(7) 0.31845(18) 0.20628(6) 0.0173(3) Uani 1 1 d . . . . .
C14 C 0.32469(7) 0.3119(2) 0.25441(7) 0.0203(3) Uani 1 1 d . . . . .
H14A H 0.336382 0.195707 0.281543 0.024 Uiso 1 1 calc R U . . .
H14B H 0.338630 0.418849 0.286196 0.024 Uiso 1 1 calc R U . . .
C15 C 0.24216(7) 0.3193(2) 0.21473(7) 0.0240(3) Uani 1 1 d . . . . .
H15A H 0.214692 0.313522 0.246835 0.029 Uiso 1 1 calc R U . . .
H15B H 0.230021 0.439099 0.189838 0.029 Uiso 1 1 calc R U . . .
C16 C 0.25573(7) 0.1829(2) 0.11887(7) 0.0246(3) Uani 1 1 d . . . . .
H16A H 0.242972 0.303863 0.094886 0.029 Uiso 1 1 calc R U . . .
H16B H 0.237641 0.082287 0.084819 0.029 Uiso 1 1 calc R U . . .
C17 C 0.33903(7) 0.16810(19) 0.15120(7) 0.0206(3) Uani 1 1 d . . . . .
H17A H 0.361764 0.182837 0.115719 0.025 Uiso 1 1 calc R U . . .
H17B H 0.352213 0.042933 0.171762 0.025 Uiso 1 1 calc R U . . .
C18 C 0.60578(7) 0.57722(18) 0.28291(6) 0.0182(3) Uani 1 1 d . . . . .
C19 C 0.59856(8) 0.5731(2) 0.21435(7) 0.0213(3) Uani 1 1 d . . . . .
H19 H 0.554307 0.528809 0.181491 0.026 Uiso 1 1 calc R U . . .
C20 C 0.65624(8) 0.6339(2) 0.19422(7) 0.0249(3) Uani 1 1 d . . . . .
H20 H 0.651249 0.629221 0.147529 0.030 Uiso 1 1 calc R U . . .
C21 C 0.72111(8) 0.7015(2) 0.24135(8) 0.0258(3) Uani 1 1 d . . . . .
H21 H 0.759952 0.745128 0.227136 0.031 Uiso 1 1 calc R U . . .
C22 C 0.72812(7) 0.7042(2) 0.30965(7) 0.0239(3) Uani 1 1 d . . . . .
H22 H 0.772310 0.749404 0.342355 0.029 Uiso 1 1 calc R U . . .
C23 C 0.67153(7) 0.6418(2) 0.33059(7) 0.0211(3) Uani 1 1 d . . . . .
H23 H 0.677365 0.642949 0.377495 0.025 Uiso 1 1 calc R U . . .
C24 C 0.27053(9) 0.5676(3) -0.01950(8) 0.0349(4) Uani 1 1 d . . . . .
H24 H 0.218425 0.555081 -0.036218 0.042 Uiso 1 1 calc R U . . .
C25 C 0.30166(11) 0.7372(3) 0.00741(9) 0.0403(4) Uani 1 1 d . . . . .
H25 H 0.270841 0.838556 0.009501 0.048 Uiso 1 1 calc R U . . .
C26 C 0.37734(11) 0.7593(3) 0.03120(9) 0.0435(4) Uani 1 1 d . . . . .
H26 H 0.398722 0.875761 0.049110 0.052 Uiso 1 1 calc R U . . .
C27 C 0.42146(10) 0.6099(3) 0.02860(9) 0.0460(5) Uani 1 1 d . . . . .
H27 H 0.473495 0.624130 0.044855 0.055 Uiso 1 1 calc R U . . .
C28 C 0.39071(10) 0.4399(3) 0.00259(9) 0.0392(4) Uani 1 1 d . . . . .
H28 H 0.421784 0.338000 0.001640 0.047 Uiso 1 1 calc R U . . .
C29 C 0.31363(9) 0.4167(2) -0.02250(8) 0.0333(4) Uani 1 1 d . . . . .
C30 C 0.27834(11) 0.2360(3) -0.05214(9) 0.0415(4) Uani 1 1 d . . . . .
H30A H 0.248607 0.189430 -0.025883 0.062 Uiso 1 1 calc R U . . .
H30B H 0.316619 0.144565 -0.050516 0.062 Uiso 1 1 calc R U . . .
H30C H 0.246671 0.255592 -0.099436 0.062 Uiso 1 1 calc R U . . .

loop_
_atom_site_aniso_label
_atom_site_aniso_U_11
_atom_site_aniso_U_22
_atom_site_aniso_U_33
_atom_site_aniso_U_23
_atom_site_aniso_U_13
_atom_site_aniso_U_12
O1 0.0180(4) 0.0205(5) 0.0173(4) -0.0016(3) 0.0065(3) 0.0019(4)
O2 0.0232(5) 0.0267(5) 0.0216(5) 0.0054(4) 0.0037(4) 0.0018(4)
O3 0.0206(4) 0.0189(5) 0.0159(4) 0.0006(3) 0.0070(3) -0.0005(4)
O4 0.0326(5) 0.0216(5) 0.0264(5) 0.0023(4) 0.0122(4) -0.0026(4)
O5 0.0289(5) 0.0158(5) 0.0312(5) 0.0004(4) 0.0063(4) 0.0002(4)
O6 0.0192(5) 0.0305(6) 0.0256(5) -0.0029(4) 0.0063(4) -0.0062(4)
N1 0.0152(5) 0.0163(5) 0.0171(5) 0.0002(4) 0.0029(4) -0.0016(4)
N2 0.0161(5) 0.0225(6) 0.0143(5) -0.0020(4) 0.0032(4) -0.0041(4)
N3 0.0187(5) 0.0251(6) 0.0162(5) 0.0007(4) 0.0060(4) 0.0006(4)
N4 0.0264(6) 0.0379(7) 0.0209(6) -0.0018(5) 0.0091(5) -0.0002(5)
C1 0.0167(6) 0.0171(6) 0.0162(6) -0.0016(5) 0.0067(5) -0.0009(5)
C2 0.0185(6) 0.0166(6) 0.0166(6) -0.0012(5) 0.0068(5) -0.0002(5)
C3 0.0203(6) 0.0160(6) 0.0216(6) 0.0036(5) 0.0047(5) -0.0005(5)
C4 0.0181(6) 0.0196(6) 0.0264(7) 0.0011(5) 0.0069(5) 0.0022(5)
C5 0.0172(6) 0.0171(6) 0.0256(6) -0.0017(5) 0.0084(5) -0.0016(5)
C6 0.0246(7) 0.0295(8) 0.0260(7) -0.0035(6) 0.0117(6) 0.0025(6)
C7 0.0169(6) 0.0244(7) 0.0172(6) 0.0025(5) 0.0045(5) -0.0003(5)
C8 0.0252(7) 0.0320(8) 0.0189(6) 0.0022(6) 0.0084(5) -0.0016(6)
C9 0.0179(6) 0.0326(8) 0.0216(6) -0.0040(6) 0.0031(5) 0.0028(6)
C10 0.0179(6) 0.0252(7) 0.0196(6) 0.0003(5) 0.0032(5) 0.0022(5)
C11 0.0207(6) 0.0182(6) 0.0192(6) 0.0008(5) 0.0072(5) 0.0002(5)
C12 0.0181(6) 0.0207(7) 0.0201(6) 0.0015(5) 0.0039(5) 0.0005(5)
C13 0.0161(6) 0.0176(6) 0.0169(6) 0.0000(5) 0.0038(5) 0.0001(5)
C14 0.0180(6) 0.0239(7) 0.0187(6) -0.0011(5) 0.0059(5) -0.0003(5)
C15 0.0183(6) 0.0286(8) 0.0249(7) -0.0023(6) 0.0072(5) -0.0010(5)
C16 0.0202(6) 0.0307(8) 0.0208(6) -0.0034(6) 0.0044(5) -0.0041(6)
C17 0.0189(6) 0.0214(7) 0.0197(6) -0.0027(5) 0.0045(5) -0.0020(5)
C18 0.0181(6) 0.0162(6) 0.0199(6) 0.0001(5) 0.0061(5) 0.0005(5)
C19 0.0220(6) 0.0218(7) 0.0192(6) -0.0009(5) 0.0058(5) -0.0022(5)
C20 0.0281(7) 0.0257(7) 0.0237(6) 0.0021(6) 0.0124(6) 0.0007(6)
C21 0.0215(6) 0.0248(7) 0.0354(8) 0.0010(6) 0.0153(6) -0.0009(5)
C22 0.0174(6) 0.0236(7) 0.0296(7) -0.0019(6) 0.0067(5) -0.0006(5)
C23 0.0193(6) 0.0209(6) 0.0211(6) -0.0011(5) 0.0045(5) 0.0005(5)
C24 0.0329(8) 0.0378(9) 0.0291(8) 0.0086(7) 0.0043(6) 0.0006(7)
C25 0.0462(10) 0.0340(9) 0.0350(9) 0.0070(7) 0.0064(8) 0.0018(8)
C26 0.0525(11) 0.0423(10) 0.0336(9) 0.0022(8) 0.0121(8) -0.0138(9)
C27 0.0348(9) 0.0706(14) 0.0336(9) 0.0036(9) 0.0129(7) -0.0120(9)
C28 0.0399(9) 0.0513(11) 0.0314(8) 0.0049(8) 0.0185(7) 0.0051(8)
C29 0.0395(9) 0.0392(9) 0.0235(7) 0.0049(6) 0.0139(6) -0.0019(7)
C30 0.0540(11) 0.0389(10) 0.0363(9) -0.0009(7) 0.0215(8) -0.0038(8)

loop_
_atom_type_symbol
_atom_type_description
_atom_type_scat_dispersion_real
_atom_type_scat_dispersion_imag
_atom_type_scat_source
C C 0.0181 0.0091 'International Tables Vol C Tables 4.2.6.8 and 6.1.1.4'
H H 0.0000 0.0000 'International Tables Vol C Tables 4.2.6.8 and 6.1.1.4'
N N 0.0311 0.0180 'International Tables Vol C Tables 4.2.6.8 and 6.1.1.4'
O O 0.0492 0.0322 'International Tables Vol C Tables 4.2.6.8 and 6.1.1.4'

loop_
_geom_angle_atom_site_label_1
_geom_angle_atom_site_label_2
_geom_angle_atom_site_label_3
_geom_angle
_geom_angle_site_symmetry_1
_geom_angle_site_symmetry_3
_geom_angle_publ_flag
C5 O1 C1 120.93(10) . . ?
C7 O3 C2 116.73(10) . . ?
C15 O6 C16 109.72(11) . . ?
N2 N1 C1 120.31(10) . . ?
C11 N1 N2 124.75(11) . . ?
C11 N1 C1 114.77(10) . . ?
N1 N2 H2 114.7(13) . . ?
N1 N2 C18 118.97(10) . . ?
C18 N2 H2 115.3(13) . . ?
C8 N3 C7 123.97(12) . . ?
C8 N3 C10 106.85(12) . . ?
C10 N3 C7 129.02(12) . . ?
C8 N4 C9 105.99(12) . . ?
O1 C1 C2 109.07(10) . . ?
O1 C1 C13 105.30(9) . . ?
N1 C1 O1 110.13(10) . . ?
N1 C1 C2 111.00(10) . . ?
N1 C1 C13 103.41(10) . . ?
C2 C1 C13 117.61(10) . . ?
O3 C2 C1 106.54(10) . . ?
O3 C2 H2A 109.2 . . ?
O3 C2 C3 109.27(10) . . ?
C1 C2 H2A 109.2 . . ?
C3 C2 C1 113.22(11) . . ?
C3 C2 H2A 109.2 . . ?
O2 C3 C2 119.56(12) . . ?
O2 C3 C4 125.63(13) . . ?
C4 C3 C2 114.63(11) . . ?
C3 C4 H4 119.7 . . ?
C5 C4 C3 120.61(12) . . ?
C5 C4 H4 119.7 . . ?
O1 C5 C6 110.43(11) . . ?
C4 C5 O1 124.23(12) . . ?
C4 C5 C6 125.33(13) . . ?
C5 C6 H6A 109.5 . . ?
C5 C6 H6B 109.5 . . ?
C5 C6 H6C 109.5 . . ?
H6A C6 H6B 109.5 . . ?
H6A C6 H6C 109.5 . . ?
H6B C6 H6C 109.5 . . ?
O3 C7 N3 108.92(11) . . ?
O4 C7 O3 127.45(13) . . ?
O4 C7 N3 123.62(13) . . ?
N3 C8 H8 124.4 . . ?
N4 C8 N3 111.16(13) . . ?
N4 C8 H8 124.4 . . ?
N4 C9 H9 124.7 . . ?
C10 C9 N4 110.55(13) . . ?
C10 C9 H9 124.7 . . ?
N3 C10 H10 127.3 . . ?
C9 C10 N3 105.44(13) . . ?
C9 C10 H10 127.3 . . ?
O5 C11 N1 125.00(12) . . ?
O5 C11 C12 128.51(12) . . ?
N1 C11 C12 106.48(11) . . ?
C11 C12 H12A 110.7 . . ?
C11 C12 H12B 110.7 . . ?
C11 C12 C13 105.30(10) . . ?
H12A C12 H12B 108.8 . . ?
C13 C12 H12A 110.7 . . ?
C13 C12 H12B 110.7 . . ?
C12 C13 C1 101.67(10) . . ?
C12 C13 C14 109.64(11) . . ?
C12 C13 C17 113.48(11) . . ?
C14 C13 C1 112.41(10) . . ?
C14 C13 C17 108.11(11) . . ?
C17 C13 C1 111.51(10) . . ?
C13 C14 H14A 109.4 . . ?
C13 C14 H14B 109.4 . . ?
H14A C14 H14B 108.0 . . ?
C15 C14 C13 111.15(11) . . ?
C15 C14 H14A 109.4 . . ?
C15 C14 H14B 109.4 . . ?
O6 C15 C14 111.28(11) . . ?
O6 C15 H15A 109.4 . . ?
O6 C15 H15B 109.4 . . ?
C14 C15 H15A 109.4 . . ?
C14 C15 H15B 109.4 . . ?
H15A C15 H15B 108.0 . . ?
O6 C16 H16A 109.2 . . ?
O6 C16 H16B 109.2 . . ?
O6 C16 C17 112.12(11) . . ?
H16A C16 H16B 107.9 . . ?
C17 C16 H16A 109.2 . . ?
C17 C16 H16B 109.2 . . ?
C13 C17 H17A 109.4 . . ?
C13 C17 H17B 109.4 . . ?
C16 C17 C13 111.16(11) . . ?
C16 C17 H17A 109.4 . . ?
C16 C17 H17B 109.4 . . ?
H17A C17 H17B 108.0 . . ?
C19 C18 N2 123.33(12) . . ?
C19 C18 C23 119.23(12) . . ?
C23 C18 N2 117.38(12) . . ?
C18 C19 H19 120.1 . . ?
C20 C19 C18 119.87(13) . . ?
C20 C19 H19 120.1 . . ?
C19 C20 H20 119.5 . . ?
C19 C20 C21 121.02(13) . . ?
C21 C20 H20 119.5 . . ?
C20 C21 H21 120.6 . . ?
C20 C21 C22 118.81(13) . . ?
C22 C21 H21 120.6 . . ?
C21 C22 H22 119.6 . . ?
C23 C22 C21 120.83(13) . . ?
C23 C22 H22 119.6 . . ?
C18 C23 H23 119.9 . . ?
C22 C23 C18 120.22(13) . . ?
C22 C23 H23 119.9 . . ?
C25 C24 H24 119.3 . . ?
C29 C24 H24 119.3 . . ?
C29 C24 C25 121.39(16) . . ?
C24 C25 H25 119.9 . . ?
C26 C25 C24 120.30(18) . . ?
C26 C25 H25 119.9 . . ?
C25 C26 H26 120.4 . . ?
C27 C26 C25 119.20(18) . . ?
C27 C26 H26 120.4 . . ?
C26 C27 H27 119.6 . . ?
C26 C27 C28 120.71(17) . . ?
C28 C27 H27 119.6 . . ?
C27 C28 H28 119.8 . . ?
C27 C28 C29 120.48(18) . . ?
C29 C28 H28 119.8 . . ?
C24 C29 C28 117.92(16) . . ?
C24 C29 C30 120.08(16) . . ?
C28 C29 C30 122.00(17) . . ?
C29 C30 H30A 109.5 . . ?
C29 C30 H30B 109.5 . . ?
C29 C30 H30C 109.5 . . ?
H30A C30 H30B 109.5 . . ?
H30A C30 H30C 109.5 . . ?
H30B C30 H30C 109.5 . . ?

loop_
_geom_bond_atom_site_label_1
_geom_bond_atom_site_label_2
_geom_bond_distance
_geom_bond_site_symmetry_2
_geom_bond_publ_flag
O1 C1 1.4528(15) . ?
O1 C5 1.3601(16) . ?
O2 C3 1.2252(17) . ?
O3 C2 1.4364(15) . ?
O3 C7 1.3362(16) . ?
O4 C7 1.1994(18) . ?
O5 C11 1.2139(17) . ?
O6 C15 1.4227(17) . ?
O6 C16 1.4240(18) . ?
N1 N2 1.3967(14) . ?
N1 C1 1.4382(16) . ?
N1 C11 1.3736(17) . ?
N2 H2 0.87(2) . ?
N2 C18 1.3994(17) . ?
N3 C7 1.4069(18) . ?
N3 C8 1.3777(18) . ?
N3 C10 1.3936(19) . ?
N4 C8 1.303(2) . ?
N4 C9 1.392(2) . ?
C1 C2 1.5342(17) . ?
C1 C13 1.5668(17) . ?
C2 H2A 1.0000 . ?
C2 C3 1.5328(18) . ?
C3 C4 1.436(2) . ?
C4 H4 0.9500 . ?
C4 C5 1.3429(19) . ?
C5 C6 1.4880(19) . ?
C6 H6A 0.9800 . ?
C6 H6B 0.9800 . ?
C6 H6C 0.9800 . ?
C8 H8 0.9500 . ?
C9 H9 0.9500 . ?
C9 C10 1.351(2) . ?
C10 H10 0.9500 . ?
C11 C12 1.5109(18) . ?
C12 H12A 0.9900 . ?
C12 H12B 0.9900 . ?
C12 C13 1.5404(18) . ?
C13 C14 1.5408(18) . ?
C13 C17 1.5412(18) . ?
C14 H14A 0.9900 . ?
C14 H14B 0.9900 . ?
C14 C15 1.5260(18) . ?
C15 H15A 0.9900 . ?
C15 H15B 0.9900 . ?
C16 H16A 0.9900 . ?
C16 H16B 0.9900 . ?
C16 C17 1.5210(18) . ?
C17 H17A 0.9900 . ?
C17 H17B 0.9900 . ?
C18 C19 1.3948(18) . ?
C18 C23 1.3988(18) . ?
C19 H19 0.9500 . ?
C19 C20 1.390(2) . ?
C20 H20 0.9500 . ?
C20 C21 1.390(2) . ?
C21 H21 0.9500 . ?
C21 C22 1.390(2) . ?
C22 H22 0.9500 . ?
C22 C23 1.384(2) . ?
C23 H23 0.9500 . ?
C24 H24 0.9500 . ?
C24 C25 1.387(3) . ?
C24 C29 1.379(3) . ?
C25 H25 0.9500 . ?
C25 C26 1.383(3) . ?
C26 H26 0.9500 . ?
C26 C27 1.381(3) . ?
C27 H27 0.9500 . ?
C27 C28 1.383(3) . ?
C28 H28 0.9500 . ?
C28 C29 1.409(2) . ?
C29 C30 1.496(3) . ?
C30 H30A 0.9800 . ?
C30 H30B 0.9800 . ?
C30 H30C 0.9800 . ?

loop_
_geom_torsion_atom_site_label_1
_geom_torsion_atom_site_label_2
_geom_torsion_atom_site_label_3
_geom_torsion_atom_site_label_4
_geom_torsion
_geom_torsion_site_symmetry_1
_geom_torsion_site_symmetry_2
_geom_torsion_site_symmetry_3
_geom_torsion_site_symmetry_4
_geom_torsion_publ_flag
O1 C1 C2 O3 167.55(9) . . . . ?
O1 C1 C2 C3 47.43(14) . . . . ?
O1 C1 C13 C12 -89.14(11) . . . . ?
O1 C1 C13 C14 153.70(10) . . . . ?
O1 C1 C13 C17 32.10(14) . . . . ?
O2 C3 C4 C5 -173.76(14) . . . . ?
O3 C2 C3 O2 28.68(17) . . . . ?
O3 C2 C3 C4 -155.77(11) . . . . ?
O5 C11 C12 C13 -161.88(14) . . . . ?
O6 C16 C17 C13 -57.12(15) . . . . ?
N1 N2 C18 C19 -14.79(19) . . . . ?
N1 N2 C18 C23 168.04(12) . . . . ?
N1 C1 C2 O3 46.04(13) . . . . ?
N1 C1 C2 C3 -74.09(13) . . . . ?
N1 C1 C13 C12 26.46(12) . . . . ?
N1 C1 C13 C14 -90.70(12) . . . . ?
N1 C1 C13 C17 147.70(11) . . . . ?
N1 C11 C12 C13 19.18(14) . . . . ?
N2 N1 C1 O1 -79.95(13) . . . . ?
N2 N1 C1 C2 40.94(15) . . . . ?
N2 N1 C1 C13 167.95(10) . . . . ?
N2 N1 C11 O5 -5.1(2) . . . . ?
N2 N1 C11 C12 173.90(11) . . . . ?
N2 C18 C19 C20 -177.50(13) . . . . ?
N2 C18 C23 C22 178.50(13) . . . . ?
N4 C9 C10 N3 1.21(15) . . . . ?
C1 O1 C5 C4 9.56(19) . . . . ?
C1 O1 C5 C6 -171.40(11) . . . . ?
C1 N1 N2 C18 107.32(14) . . . . ?
C1 N1 C11 O5 179.63(13) . . . . ?
C1 N1 C11 C12 -1.38(15) . . . . ?
C1 C2 C3 O2 147.24(12) . . . . ?
C1 C2 C3 C4 -37.21(16) . . . . ?
C1 C13 C14 C15 -174.55(11) . . . . ?
C1 C13 C17 C16 174.32(11) . . . . ?
C2 O3 C7 O4 1.73(19) . . . . ?
C2 O3 C7 N3 -177.23(10) . . . . ?
C2 C1 C13 C12 149.17(11) . . . . ?
C2 C1 C13 C14 32.01(15) . . . . ?
C2 C1 C13 C17 -89.58(13) . . . . ?
C2 C3 C4 C5 11.00(19) . . . . ?
C3 C4 C5 O1 4.0(2) . . . . ?
C3 C4 C5 C6 -174.89(13) . . . . ?
C5 O1 C1 N1 87.11(13) . . . . ?
C5 O1 C1 C2 -34.94(15) . . . . ?
C5 O1 C1 C13 -162.02(11) . . . . ?
C7 O3 C2 C1 146.02(10) . . . . ?
C7 O3 C2 C3 -91.33(12) . . . . ?
C7 N3 C8 N4 176.08(12) . . . . ?
C7 N3 C10 C9 -176.40(12) . . . . ?
C8 N3 C7 O3 -162.53(12) . . . . ?
C8 N3 C7 O4 18.5(2) . . . . ?
C8 N3 C10 C9 -0.94(14) . . . . ?
C8 N4 C9 C10 -1.03(16) . . . . ?
C9 N4 C8 N3 0.40(16) . . . . ?
C10 N3 C7 O3 12.23(18) . . . . ?
C10 N3 C7 O4 -166.77(13) . . . . ?
C10 N3 C8 N4 0.34(16) . . . . ?
C11 N1 N2 C18 -67.72(17) . . . . ?
C11 N1 C1 O1 95.57(12) . . . . ?
C11 N1 C1 C2 -143.54(11) . . . . ?
C11 N1 C1 C13 -16.54(14) . . . . ?
C11 C12 C13 C1 -27.74(13) . . . . ?
C11 C12 C13 C14 91.41(12) . . . . ?
C11 C12 C13 C17 -147.60(11) . . . . ?
C12 C13 C14 C15 73.14(14) . . . . ?
C12 C13 C17 C16 -71.58(15) . . . . ?
C13 C1 C2 O3 -72.72(13) . . . . ?
C13 C1 C2 C3 167.15(11) . . . . ?
C13 C14 C15 O6 58.42(15) . . . . ?
C14 C13 C17 C16 50.26(14) . . . . ?
C15 O6 C16 C17 62.27(15) . . . . ?
C16 O6 C15 C14 -62.61(14) . . . . ?
C17 C13 C14 C15 -51.04(14) . . . . ?
C18 C19 C20 C21 -0.8(2) . . . . ?
C19 C18 C23 C22 1.2(2) . . . . ?
C19 C20 C21 C22 1.2(2) . . . . ?
C20 C21 C22 C23 -0.4(2) . . . . ?
C21 C22 C23 C18 -0.8(2) . . . . ?
C23 C18 C19 C20 -0.4(2) . . . . ?
C24 C25 C26 C27 -0.8(3) . . . . ?
C25 C24 C29 C28 -0.1(2) . . . . ?
C25 C24 C29 C30 -179.71(15) . . . . ?
C25 C26 C27 C28 0.0(3) . . . . ?
C26 C27 C28 C29 0.8(3) . . . . ?
C27 C28 C29 C24 -0.7(2) . . . . ?
C27 C28 C29 C30 178.89(16) . . . . ?
C29 C24 C25 C26 0.9(3) . . . . ?
